data_7050550
loop_
_publ_author_name
'Eric A. Bruton'
'Lee Brammer'
'F. Christopher Pigge'
'Christer B. Aaker\"oy'
'Destin S. Leinen'

_publ_section_title
;
 Hydrogen bond patterns in aromatic and aliphatic dioximes
;
_journal_issue 7
_journal_name_full 'New J. Chem.'
_journal_page_first 1084
_journal_page_last 1094
_journal_paper_doi 10.1039/b301045g
_journal_volume 27
_journal_year 2003
_chemical_formula_sum 'C8 H10 N4 O2'
_chemical_formula_weight 194.20
_chemical_name_common 1,4-benzenediamidioxime
_chemical_name_systematic
;
?
;
_chemical_temperature_decomposition 483.15
_space_group_IT_number 14
_symmetry_cell_setting monoclinic
_symmetry_space_group_name_Hall '-P 2ybc'
_symmetry_space_group_name_H-M 'P 1 21/c 1'
_atom_sites_solution_hydrogens difmap
_atom_sites_solution_primary direct
_atom_sites_solution_secondary difmap
_audit_creation_method SHELXL-97
_cell_angle_alpha 90.00
_cell_angle_beta 107.41(7)
_cell_angle_gamma 90.00
_cell_formula_units_Z 2
_cell_length_a 8.401(6)
_cell_length_b 4.985(5)
_cell_length_c 10.714(10)
_cell_measurement_reflns_used 1391
_cell_measurement_temperature 133(5)
_cell_measurement_theta_max 28.05
_cell_measurement_theta_min 2.54
_cell_volume 428.1(7)
_computing_cell_refinement 'Bruker SMART'
_computing_data_collection 'Bruker SMART'
_computing_data_reduction 'Bruker SAINT'
_computing_molecular_graphics 'Bruker SHELXTL 2001'
_computing_publication_material 'Bruker SHELXTL 2001'
_computing_structure_refinement 'SHELXL-97 (Sheldrick, 1997)'
_computing_structure_solution 'SHELXS-97 (Sheldrick, 1997)'
_diffrn_ambient_temperature 133(5)
_diffrn_measured_fraction_theta_full 0.988
_diffrn_measured_fraction_theta_max 0.988
_diffrn_measurement_device_type 'Bruker SMART CCD diffractometer'
_diffrn_measurement_method 'omega scans'
_diffrn_radiation_monochromator graphite
_diffrn_radiation_source 'normal-focus sealed tube'
_diffrn_radiation_type MoK\a
_diffrn_radiation_wavelength 0.71073
_diffrn_reflns_av_R_equivalents 0.0532
_diffrn_reflns_av_sigmaI/netI 0.0473
_diffrn_reflns_limit_h_max 11
_diffrn_reflns_limit_h_min -11
_diffrn_reflns_limit_k_max 6
_diffrn_reflns_limit_k_min -6
_diffrn_reflns_limit_l_max 14
_diffrn_reflns_limit_l_min -14
_diffrn_reflns_number 5153
_diffrn_reflns_theta_full 28.27
_diffrn_reflns_theta_max 28.27
_diffrn_reflns_theta_min 2.54
_exptl_absorpt_coefficient_mu 0.113
_exptl_absorpt_correction_T_max 0.9966
_exptl_absorpt_correction_T_min 0.9767
_exptl_absorpt_correction_type empirical
_exptl_absorpt_process_details SADABS
_exptl_crystal_colour colorless
_exptl_crystal_density_diffrn 1.506
_exptl_crystal_density_meas ?
_exptl_crystal_density_method 'not measured'
_exptl_crystal_description rectangular
_exptl_crystal_F_000 204
_exptl_crystal_size_max 0.21
_exptl_crystal_size_mid 0.16
_exptl_crystal_size_min 0.03
_refine_diff_density_max 0.209
_refine_diff_density_min -0.238
_refine_diff_density_rms 0.059
_refine_ls_extinction_method none
_refine_ls_goodness_of_fit_ref 1.017
_refine_ls_hydrogen_treatment refxyz
_refine_ls_matrix_type full
_refine_ls_number_parameters 84
_refine_ls_number_reflns 1052
_refine_ls_number_restraints 0
_refine_ls_restrained_S_all 1.017
_refine_ls_R_factor_all 0.0779
_refine_ls_R_factor_gt 0.0425
_refine_ls_shift/su_max 0.000
_refine_ls_shift/su_mean 0.000
_refine_ls_structure_factor_coef Fsqd
_refine_ls_weighting_details 'calc w==1/[\s^2^(Fo^2^)+(0.0611P)^2^+0.0220P] where P==(Fo^2^+2Fc^2^)/3'
_refine_ls_weighting_scheme calc
_refine_ls_wR_factor_gt 0.0963
_refine_ls_wR_factor_ref 0.1108
_reflns_number_gt 715
_reflns_number_total 1052
_reflns_threshold_expression >2sigma(I)
_cod_data_source_file b301045g.txt
_cod_data_source_block l13702q
_cod_depositor_comments
;
The following automatic conversions were performed:
'_symmetry_cell_setting' value 'Monoclinic' changed to 'monoclinic'
according to '/home/adriana/struct/CIF-dictionaries/cif_core.dic'
dictionary named 'cif_core.dic' version 2.4.1 from 2010-06-29.

Automatic conversion script
Id: cif_fix_enum 1555 2011-01-17 13:19:09Z saulius 

The following automatic conversions were performed:

'_chemical_melting_point' tag was changed to
'_chemical_temperature_decomposition' since the value had been given
as '210 deg C (dec.)'. The value '210 deg C (dec.)' was changed to
'483.15' - it was converted from degrees Celsius(C) to Kelvins(K).

Automatic conversion script
Id: cif_fix_values 1569 2011-02-09 13:29:24Z adriana 

The following automatic conversions were performed:

'_exptl_crystal_density_meas' value 'no' was changed to '?' - the
value is perceived as not measured.

Automatic conversion script
Id: cif_fix_values 3008 2015-01-20 13:52:24Z robertas 
;
_cod_original_cell_volume 428.2(7)
_cod_original_sg_symbol_H-M P2(1)/c
_cod_database_code 7050550

loop_
_symmetry_equiv_pos_as_xyz
'x, y, z'
'-x, y+1/2, -z+1/2'
'-x, -y, -z'
'x, -y-1/2, z-1/2'

loop_
_atom_site_label
_atom_site_type_symbol
_atom_site_fract_x
_atom_site_fract_y
_atom_site_fract_z
_atom_site_U_iso_or_equiv
_atom_site_adp_type
_atom_site_occupancy
_atom_site_symmetry_multiplicity
_atom_site_calc_flag
_atom_site_refinement_flags
_atom_site_disorder_assembly
_atom_site_disorder_group
O1 O 0.50243(13) 0.1871(2) 0.12520(12) 0.0220(3) Uani 1 1 d . . .
N1 N 0.63830(15) 0.1947(2) 0.06929(13) 0.0176(3) Uani 1 1 d . . .
C1 C 0.72001(18) 0.4186(3) 0.09973(15) 0.0154(4) Uani 1 1 d . . .
N2 N 0.68641(17) 0.6056(3) 0.18049(13) 0.0190(4) Uani 1 1 d . . .
C3 C 0.86297(18) 0.4610(3) 0.04817(15) 0.0156(4) Uani 1 1 d . . .
C4 C 0.8753(2) 0.3224(3) -0.06159(17) 0.0239(4) Uani 1 1 d . . .
C2 C 0.9909(2) 0.6399(3) 0.10888(18) 0.0224(4) Uani 1 1 d . . .
H6 H 0.590(2) 0.589(4) 0.201(2) 0.031(5) Uiso 1 1 d . . .
H5 H 0.718(2) 0.772(4) 0.172(2) 0.036(6) Uiso 1 1 d . . .
H4 H 0.788(2) 0.207(4) -0.106(2) 0.043(6) Uiso 1 1 d . . .
H2 H 0.982(2) 0.739(4) 0.180(2) 0.032(5) Uiso 1 1 d . . .
H1 H 0.431(3) 0.062(5) 0.067(2) 0.067(8) Uiso 1 1 d . . .

loop_
_atom_site_aniso_label
_atom_site_aniso_U_11
_atom_site_aniso_U_22
_atom_site_aniso_U_33
_atom_site_aniso_U_23
_atom_site_aniso_U_13
_atom_site_aniso_U_12
O1 0.0214(6) 0.0230(6) 0.0256(7) -0.0011(5) 0.0131(5) -0.0046(5)
N1 0.0162(6) 0.0187(7) 0.0214(8) -0.0003(5) 0.0111(6) -0.0023(5)
C1 0.0164(7) 0.0156(7) 0.0139(7) 0.0028(6) 0.0042(6) 0.0016(6)
N2 0.0225(7) 0.0162(7) 0.0213(8) -0.0021(6) 0.0111(6) -0.0017(6)
C3 0.0166(7) 0.0141(7) 0.0170(8) 0.0019(6) 0.0063(6) 0.0007(6)
C4 0.0231(8) 0.0246(9) 0.0252(9) -0.0087(7) 0.0090(7) -0.0102(6)
C2 0.0247(8) 0.0244(9) 0.0217(9) -0.0082(7) 0.0121(7) -0.0069(7)

loop_
_atom_type_symbol
_atom_type_description
_atom_type_scat_dispersion_real
_atom_type_scat_dispersion_imag
_atom_type_scat_source
C C 0.0033 0.0016 'International Tables Vol C Tables 4.2.6.8 and 6.1.1.4'
H H 0.0000 0.0000 'International Tables Vol C Tables 4.2.6.8 and 6.1.1.4'
N N 0.0061 0.0033 'International Tables Vol C Tables 4.2.6.8 and 6.1.1.4'
O O 0.0106 0.0060 'International Tables Vol C Tables 4.2.6.8 and 6.1.1.4'

loop_
_geom_angle_atom_site_label_1
_geom_angle_atom_site_label_2
_geom_angle_atom_site_label_3
_geom_angle
_geom_angle_site_symmetry_1
_geom_angle_site_symmetry_3
_geom_angle_publ_flag
C1 N1 O1 110.06(13) . . ?
N1 C1 N2 123.68(15) . . ?
N1 C1 C3 117.12(14) . . ?
N2 C1 C3 119.11(14) . . ?
C4 C3 C2 117.88(15) . . ?
C4 C3 C1 121.16(14) . . ?
C2 C3 C1 120.95(15) . . ?
C2 C4 C3 121.16(16) 3_765 . ?
C4 C2 C3 120.96(16) 3_765 . ?

loop_
_geom_bond_atom_site_label_1
_geom_bond_atom_site_label_2
_geom_bond_distance
_geom_bond_site_symmetry_2
_geom_bond_publ_flag
O1 N1 1.4396(19) . ?
N1 C1 1.300(2) . ?
C1 N2 1.358(2) . ?
C1 C3 1.480(2) . ?
C3 C4 1.394(2) . ?
C3 C2 1.398(2) . ?
C4 C2 1.377(3) 3_765 ?
C2 C4 1.377(3) 3_765 ?

loop_
_geom_hbond_atom_site_label_D
_geom_hbond_atom_site_label_H
_geom_hbond_atom_site_label_A
_geom_hbond_distance_DH
_geom_hbond_distance_HA
_geom_hbond_distance_DA
_geom_hbond_angle_DHA
_geom_hbond_site_symmetry_A
O1 H1 N1 0.96(3) 1.90(3) 2.809(3) 158.4(19) 3_655
N2 H6 O1 0.903(19) 2.28(2) 2.999(3) 136.9(16) 2_655
N2 H5 N1 0.88(2) 2.38(2) 3.150(4) 145.6(17) 1_565
